data_4340832
loop_
_publ_author_name
'Chandrasekaran, P.'
'Greene, Angelique F.'
'Lillich, Karen'
'Capone, Stephen'
'Mague, Joel T.'
'DeBeer, Serena'
'Donahue, James P.'

_publ_section_title
;
 A Structural and Spectroscopic Investigation of Octahedral Platinum
 Bis(dithiolene)phosphine Complexes: Platinum Dithiolene Internal Redox
 Chemistry Induced by Phosphine Association.
;
_journal_issue 17
_journal_name_full 'Inorganic chemistry'
_journal_page_first 9192
_journal_page_last 9205
_journal_paper_doi 10.1021/ic501273b
_journal_volume 53
_journal_year 2014
_chemical_formula_sum 'C40 H36 P2 Pd S2'
_chemical_formula_weight 749.15
_chemical_name_systematic
; 
 (2,3-cis-but-2-enedithiolato-\k^2^S,S')bis(triphenyl
phosphine)palladium(II)
;
_space_group_IT_number 7
_symmetry_cell_setting monoclinic
_symmetry_space_group_name_Hall 'P -2yac'
_symmetry_space_group_name_H-M 'P 1 n 1'
_atom_sites_solution_hydrogens geom
_atom_sites_solution_primary direct
_atom_sites_solution_secondary difmap
_audit_creation_method SHELXL-97
_cell_angle_alpha 90.00
_cell_angle_beta 99.862(1)
_cell_angle_gamma 90.00
_cell_formula_units_Z 2
_cell_length_a 9.0024(4)
_cell_length_b 10.9590(4)
_cell_length_c 17.4224(7)
_cell_measurement_reflns_used 9283
_cell_measurement_temperature 100(2)
_cell_measurement_theta_max 29.45
_cell_measurement_theta_min 2.20
_cell_volume 1693.45(12)
_computing_cell_refinement 'Bruker APEX2 (Bruker-AXS, 2007)'
_computing_data_collection 'Bruker APEX2 (Bruker-AXS, 2007)'
_computing_data_reduction 'Bruker SAINT+ (Bruker-AXS, 2006)'
_computing_molecular_graphics 'Bruker APEX2 (Bruker-AXS, 2007)'
_computing_publication_material 'Bruker APEX2 (Bruker-AXS, 2007)'
_computing_structure_refinement 'SHELXL-97 (Sheldrick, 1997)'
_computing_structure_solution 'XM (Sheldrick, 2004)'
_diffrn_ambient_temperature 100(2)
_diffrn_measured_fraction_theta_full 0.991
_diffrn_measured_fraction_theta_max 0.991
_diffrn_measurement_device_type 'Bruker-AXS Smart APEX CCD area detector'
_diffrn_measurement_method 'phi and omega scans'
_diffrn_radiation_monochromator graphite
_diffrn_radiation_source 'fine-focus sealed tube'
_diffrn_radiation_type MoK\a
_diffrn_radiation_wavelength 0.71073
_diffrn_reflns_av_R_equivalents 0.0264
_diffrn_reflns_av_sigmaI/netI 0.0267
_diffrn_reflns_limit_h_max 12
_diffrn_reflns_limit_h_min -12
_diffrn_reflns_limit_k_max 14
_diffrn_reflns_limit_k_min -14
_diffrn_reflns_limit_l_max 23
_diffrn_reflns_limit_l_min -23
_diffrn_reflns_number 29561
_diffrn_reflns_theta_full 28.84
_diffrn_reflns_theta_max 28.84
_diffrn_reflns_theta_min 2.20
_exptl_absorpt_coefficient_mu 0.794
_exptl_absorpt_correction_T_max 0.9051
_exptl_absorpt_correction_T_min 0.8382
_exptl_absorpt_correction_type multi-scan
_exptl_absorpt_process_details 'SADABS (Sheldrick, 2007)'
_exptl_crystal_colour blue
_exptl_crystal_density_diffrn 1.469
_exptl_crystal_density_method 'not measured'
_exptl_crystal_description Block
_exptl_crystal_F_000 768
_exptl_crystal_size_max 0.23
_exptl_crystal_size_mid 0.18
_exptl_crystal_size_min 0.13
_refine_diff_density_max 0.259
_refine_diff_density_min -0.425
_refine_diff_density_rms 0.087
_refine_ls_abs_structure_details 'Flack H D (1983), Acta Cryst. A39, 876-881'
_refine_ls_abs_structure_Flack 0.003(9)
_refine_ls_extinction_method none
_refine_ls_goodness_of_fit_ref 1.131
_refine_ls_hydrogen_treatment constr
_refine_ls_matrix_type full
_refine_ls_number_parameters 408
_refine_ls_number_reflns 8645
_refine_ls_number_restraints 2
_refine_ls_restrained_S_all 1.131
_refine_ls_R_factor_all 0.0171
_refine_ls_R_factor_gt 0.0169
_refine_ls_shift/su_max 0.004
_refine_ls_shift/su_mean 0.000
_refine_ls_structure_factor_coef Fsqd
_refine_ls_weighting_details 'calc w=1/[\s^2^(Fo^2^)+(0.0222P)^2^+0.1039P] where P=(Fo^2^+2Fc^2^)/3'
_refine_ls_weighting_scheme calc
_refine_ls_wR_factor_gt 0.0446
_refine_ls_wR_factor_ref 0.0447
_reflns_number_gt 8567
_reflns_number_total 8645
_reflns_threshold_expression >2\s(I)
_cod_data_source_file ic501273b_si_002.cif
_cod_data_source_block jpd167_0m
_cod_depositor_comments
;
The following automatic conversions were performed:

'_symmetry_cell_setting' value 'Monoclinic' changed to 'monoclinic'
according to
/usr/data/users/saulius/crontab/automatic-downloads/rss-feeds/ACS/lib/dictionaries/cif_core.dic
dictionary named 'cif_core.dic' version 2.4.2 from 2011-04-26.

Automatic conversion script
Id: cif_fix_values 2281 2013-09-26 08:29:07Z andrius 

 Adding full bibliography for 4340821--4340833.cif.
;
_cod_original_cell_volume 1693.5(1)
_cod_original_sg_symbol_H-M Pn
_cod_database_code 4340832

loop_
_symmetry_equiv_pos_as_xyz
'x, y, z'
'x+1/2, -y, z+1/2'

loop_
_atom_site_label
_atom_site_type_symbol
_atom_site_fract_x
_atom_site_fract_y
_atom_site_fract_z
_atom_site_U_iso_or_equiv
_atom_site_adp_type
_atom_site_occupancy
_atom_site_symmetry_multiplicity
_atom_site_calc_flag
_atom_site_refinement_flags
Pd1 Pd 0.353659(9) 0.205496(8) 0.685160(7) 0.00912(3) Uani 1 1 d .
S1 S 0.37361(4) 0.11641(3) 0.56916(2) 0.01285(7) Uani 1 1 d .
S2 S 0.49645(4) 0.36386(3) 0.64985(2) 0.01296(7) Uani 1 1 d .
P1 P 0.25504(4) 0.02615(3) 0.72324(2) 0.00978(7) Uani 1 1 d .
P2 P 0.28795(4) 0.32998(4) 0.78230(2) 0.01093(7) Uani 1 1 d .
C1 C 0.45858(18) 0.22827(16) 0.51808(9) 0.0139(3) Uani 1 1 d .
C2 C 0.51403(18) 0.33120(15) 0.55270(9) 0.0139(3) Uani 1 1 d .
C3 C 0.4524(2) 0.19571(16) 0.43344(10) 0.0198(3) Uani 1 1 d .
H3A H 0.3526 0.2161 0.4041 0.030 Uiso 1 1 calc R
H3B H 0.4707 0.1081 0.4288 0.030 Uiso 1 1 calc R
H3C H 0.5297 0.2418 0.4124 0.030 Uiso 1 1 calc R
C4 C 0.5980(2) 0.42772(16) 0.51467(10) 0.0206(3) Uani 1 1 d .
H4A H 0.6356 0.3920 0.4701 0.031 Uiso 1 1 calc R
H4B H 0.6831 0.4581 0.5526 0.031 Uiso 1 1 calc R
H4C H 0.5296 0.4954 0.4968 0.031 Uiso 1 1 calc R
C5 C 0.29714(17) -0.11461(13) 0.67444(8) 0.0116(3) Uani 1 1 d .
C6 C 0.4062(2) -0.19782(14) 0.70812(10) 0.0159(3) Uani 1 1 d .
H6 H 0.4641 -0.1815 0.7580 0.019 Uiso 1 1 calc R
C7 C 0.4305(2) -0.30495(15) 0.66885(10) 0.0189(3) Uani 1 1 d .
H7 H 0.5043 -0.3618 0.6922 0.023 Uiso 1 1 calc R
C8 C 0.3471(2) -0.32884(15) 0.59562(10) 0.0183(3) Uani 1 1 d .
H8 H 0.3639 -0.4018 0.5690 0.022 Uiso 1 1 calc R
C9 C 0.23937(19) -0.24580(15) 0.56155(9) 0.0172(3) Uani 1 1 d .
H9 H 0.1832 -0.2616 0.5112 0.021 Uiso 1 1 calc R
C10 C 0.21335(18) -0.13974(14) 0.60070(9) 0.0146(3) Uani 1 1 d .
H10 H 0.1383 -0.0839 0.5774 0.018 Uiso 1 1 calc R
C11 C 0.05051(17) 0.01715(14) 0.71138(8) 0.0118(3) Uani 1 1 d .
C12 C -0.03656(19) 0.11737(15) 0.68147(9) 0.0147(3) Uani 1 1 d .
H12 H 0.0118 0.1903 0.6695 0.018 Uiso 1 1 calc R
C13 C -0.19310(19) 0.11175(15) 0.66900(9) 0.0174(3) Uani 1 1 d .
H13 H -0.2513 0.1805 0.6489 0.021 Uiso 1 1 calc R
C14 C -0.26409(18) 0.00466(17) 0.68616(9) 0.0190(3) Uani 1 1 d .
H14 H -0.3711 0.0007 0.6780 0.023 Uiso 1 1 calc R
C15 C -0.17964(18) -0.09632(15) 0.71516(9) 0.0171(3) Uani 1 1 d .
H15 H -0.2287 -0.1689 0.7271 0.020 Uiso 1 1 calc R
C16 C -0.02260(17) -0.09100(14) 0.72669(9) 0.0143(3) Uani 1 1 d .
H16 H 0.0352 -0.1609 0.7450 0.017 Uiso 1 1 calc R
C17 C 0.33690(17) -0.00701(13) 0.82382(8) 0.0116(3) Uani 1 1 d .
C18 C 0.49168(18) 0.01571(14) 0.84646(9) 0.0149(3) Uani 1 1 d .
H18 H 0.5464 0.0560 0.8118 0.018 Uiso 1 1 calc R
C19 C 0.56484(18) -0.02091(15) 0.91979(9) 0.0167(3) Uani 1 1 d .
H19 H 0.6701 -0.0077 0.9347 0.020 Uiso 1 1 calc R
C20 C 0.48385(19) -0.07678(15) 0.97132(9) 0.0172(3) Uani 1 1 d .
H20 H 0.5343 -0.1027 1.0210 0.021 Uiso 1 1 calc R
C21 C 0.33068(19) -0.09463(15) 0.95042(9) 0.0179(3) Uani 1 1 d .
H21 H 0.2751 -0.1299 0.9865 0.021 Uiso 1 1 calc R
C22 C 0.25724(18) -0.06086(15) 0.87636(9) 0.0157(3) Uani 1 1 d .
H22 H 0.1520 -0.0748 0.8618 0.019 Uiso 1 1 calc R
C23 C 0.13632(17) 0.43256(14) 0.73881(8) 0.0132(3) Uani 1 1 d .
C24 C 0.10795(18) 0.44945(15) 0.65809(9) 0.0157(3) Uani 1 1 d .
H24 H 0.1693 0.4094 0.6266 0.019 Uiso 1 1 calc R
C25 C -0.00982(19) 0.52471(16) 0.62335(10) 0.0196(3) Uani 1 1 d .
H25 H -0.0274 0.5365 0.5685 0.024 Uiso 1 1 calc R
C26 C -0.1011(2) 0.58223(16) 0.66870(10) 0.0208(3) Uani 1 1 d .
H26 H -0.1824 0.6322 0.6450 0.025 Uiso 1 1 calc R
C27 C -0.0732(2) 0.56648(16) 0.74914(10) 0.0208(3) Uani 1 1 d .
H27 H -0.1348 0.6067 0.7804 0.025 Uiso 1 1 calc R
C28 C 0.04371(19) 0.49269(15) 0.78386(9) 0.0178(3) Uani 1 1 d .
H28 H 0.0616 0.4825 0.8388 0.021 Uiso 1 1 calc R
C29 C 0.44139(18) 0.42639(14) 0.83085(8) 0.0143(3) Uani 1 1 d .
C30 C 0.4156(2) 0.54105(16) 0.86086(11) 0.0218(3) Uani 1 1 d .
H30 H 0.3177 0.5762 0.8503 0.026 Uiso 1 1 calc R
C31 C 0.5335(2) 0.60387(17) 0.90629(12) 0.0280(4) Uani 1 1 d .
H31 H 0.5156 0.6819 0.9266 0.034 Uiso 1 1 calc R
C32 C 0.6769(2) 0.55334(16) 0.92216(10) 0.0238(4) Uani 1 1 d .
H32 H 0.7563 0.5958 0.9543 0.029 Uiso 1 1 calc R
C33 C 0.70387(19) 0.44110(16) 0.89110(10) 0.0208(3) Uani 1 1 d .
H33 H 0.8023 0.4069 0.9012 0.025 Uiso 1 1 calc R
C34 C 0.58711(18) 0.37786(15) 0.84492(9) 0.0166(3) Uani 1 1 d .
H34 H 0.6067 0.3014 0.8229 0.020 Uiso 1 1 calc R
C35 C 0.21543(19) 0.26668(15) 0.86640(9) 0.0137(3) Uani 1 1 d .
C36 C 0.31210(19) 0.24819(15) 0.93722(9) 0.0159(3) Uani 1 1 d .
H36 H 0.4150 0.2716 0.9424 0.019 Uiso 1 1 calc R
C37 C 0.2589(2) 0.19559(15) 1.00059(10) 0.0199(3) Uani 1 1 d .
H37 H 0.3258 0.1830 1.0484 0.024 Uiso 1 1 calc R
C38 C 0.1086(2) 0.16177(16) 0.99365(10) 0.0214(3) Uani 1 1 d .
H38 H 0.0723 0.1263 1.0366 0.026 Uiso 1 1 calc R
C39 C 0.0114(2) 0.18004(16) 0.92341(10) 0.0200(3) Uani 1 1 d .
H39 H -0.0915 0.1569 0.9185 0.024 Uiso 1 1 calc R
C40 C 0.06407(19) 0.23221(15) 0.86007(9) 0.0154(3) Uani 1 1 d .
H40 H -0.0032 0.2444 0.8124 0.019 Uiso 1 1 calc R

loop_
_atom_site_aniso_label
_atom_site_aniso_U_11
_atom_site_aniso_U_22
_atom_site_aniso_U_33
_atom_site_aniso_U_23
_atom_site_aniso_U_13
_atom_site_aniso_U_12
Pd1 0.01008(5) 0.00898(5) 0.00841(4) -0.00015(4) 0.00186(3) 0.00023(4)
S1 0.01416(17) 0.01422(17) 0.01044(15) -0.00203(13) 0.00287(13) -0.00053(13)
S2 0.01482(17) 0.01160(16) 0.01303(15) -0.00008(13) 0.00400(13) -0.00146(13)
P1 0.00987(16) 0.00972(16) 0.00956(15) 0.00018(13) 0.00115(13) 0.00051(13)
P2 0.01280(18) 0.01057(17) 0.00945(16) -0.00069(13) 0.00196(13) 0.00022(14)
C1 0.0121(7) 0.0205(8) 0.0093(7) 0.0016(6) 0.0023(6) 0.0040(6)
C2 0.0133(7) 0.0172(7) 0.0118(6) 0.0032(6) 0.0041(5) 0.0044(6)
C3 0.0224(9) 0.0248(9) 0.0135(8) -0.0011(6) 0.0068(7) 0.0044(7)
C4 0.0216(8) 0.0223(8) 0.0191(7) 0.0036(6) 0.0069(6) -0.0032(7)
C5 0.0126(6) 0.0094(6) 0.0133(6) 0.0002(5) 0.0038(5) -0.0019(5)
C6 0.0160(7) 0.0155(8) 0.0157(7) -0.0006(5) 0.0014(6) 0.0021(6)
C7 0.0198(9) 0.0152(8) 0.0215(8) 0.0011(6) 0.0028(7) 0.0048(6)
C8 0.0221(8) 0.0131(7) 0.0210(8) -0.0044(6) 0.0075(6) -0.0004(6)
C9 0.0200(8) 0.0161(8) 0.0152(7) -0.0033(6) 0.0020(6) -0.0025(6)
C10 0.0157(7) 0.0137(7) 0.0139(7) 0.0007(5) 0.0012(6) 0.0012(6)
C11 0.0101(7) 0.0147(7) 0.0107(6) -0.0019(5) 0.0019(5) 0.0018(5)
C12 0.0170(8) 0.0152(7) 0.0117(6) 0.0001(5) 0.0019(6) 0.0023(6)
C13 0.0148(7) 0.0210(8) 0.0161(7) 0.0005(6) 0.0015(6) 0.0076(6)
C14 0.0114(7) 0.0302(9) 0.0151(7) -0.0030(6) 0.0016(6) 0.0027(7)
C15 0.0136(7) 0.0195(8) 0.0182(7) -0.0020(6) 0.0032(6) -0.0027(6)
C16 0.0127(7) 0.0142(7) 0.0152(7) 0.0005(5) 0.0001(6) 0.0005(5)
C17 0.0133(7) 0.0105(6) 0.0105(6) -0.0012(5) 0.0004(5) 0.0017(5)
C18 0.0138(7) 0.0157(7) 0.0149(7) -0.0013(5) 0.0015(6) -0.0006(6)
C19 0.0139(7) 0.0178(8) 0.0172(7) -0.0015(6) -0.0004(6) 0.0005(6)
C20 0.0216(8) 0.0155(7) 0.0126(6) 0.0007(6) -0.0018(6) 0.0018(6)
C21 0.0202(8) 0.0208(8) 0.0125(7) 0.0033(6) 0.0026(6) -0.0029(6)
C22 0.0140(7) 0.0177(7) 0.0150(7) 0.0002(6) 0.0015(6) -0.0015(6)
C23 0.0146(7) 0.0108(7) 0.0140(7) -0.0001(5) 0.0017(6) 0.0000(5)
C24 0.0152(7) 0.0172(7) 0.0151(7) 0.0018(6) 0.0037(6) 0.0006(6)
C25 0.0199(8) 0.0215(8) 0.0165(7) 0.0042(6) 0.0002(6) 0.0011(6)
C26 0.0174(7) 0.0185(8) 0.0255(8) 0.0040(6) 0.0002(6) 0.0044(6)
C27 0.0216(8) 0.0185(8) 0.0234(8) -0.0016(6) 0.0069(7) 0.0053(7)
C28 0.0216(8) 0.0161(7) 0.0161(7) -0.0006(6) 0.0046(6) 0.0021(6)
C29 0.0165(7) 0.0147(7) 0.0114(6) -0.0002(5) 0.0016(6) -0.0033(6)
C30 0.0212(8) 0.0169(8) 0.0260(8) -0.0047(6) 0.0006(7) 0.0014(7)
C31 0.0326(10) 0.0179(8) 0.0318(9) -0.0101(7) 0.0005(8) -0.0049(7)
C32 0.0254(9) 0.0232(9) 0.0212(8) -0.0022(7) -0.0011(7) -0.0110(7)
C33 0.0173(8) 0.0237(9) 0.0206(8) 0.0023(6) 0.0006(6) -0.0037(7)
C34 0.0175(8) 0.0165(7) 0.0155(7) -0.0004(6) 0.0021(6) -0.0016(6)
C35 0.0184(8) 0.0109(7) 0.0131(7) -0.0026(6) 0.0062(6) 0.0010(6)
C36 0.0185(8) 0.0153(8) 0.0142(7) -0.0009(6) 0.0039(6) 0.0004(6)
C37 0.0285(9) 0.0198(8) 0.0119(7) 0.0012(6) 0.0045(7) 0.0020(6)
C38 0.0298(9) 0.0199(8) 0.0175(7) 0.0031(6) 0.0129(7) 0.0024(7)
C39 0.0216(8) 0.0192(8) 0.0220(8) -0.0003(6) 0.0116(7) 0.0014(7)
C40 0.0166(8) 0.0150(7) 0.0150(7) -0.0014(6) 0.0034(6) 0.0010(6)

loop_
_atom_type_symbol
_atom_type_description
_atom_type_scat_dispersion_real
_atom_type_scat_dispersion_imag
_atom_type_scat_source
C C 0.0033 0.0016 'International Tables Vol C Tables 4.2.6.8 and 6.1.1.4'
H H 0.0000 0.0000 'International Tables Vol C Tables 4.2.6.8 and 6.1.1.4'
P P 0.1023 0.0942 'International Tables Vol C Tables 4.2.6.8 and 6.1.1.4'
S S 0.1246 0.1234 'International Tables Vol C Tables 4.2.6.8 and 6.1.1.4'
Pd Pd -0.9988 1.0072 'International Tables Vol C Tables 4.2.6.8 and 6.1.1.4'

loop_
_geom_angle_atom_site_label_1
_geom_angle_atom_site_label_2
_geom_angle_atom_site_label_3
_geom_angle
S1 Pd1 P1 89.007(13)
S1 Pd1 S2 87.341(14)
P1 Pd1 S2 168.669(14)
S1 Pd1 P2 164.633(14)
P1 Pd1 P2 97.605(14)
S2 Pd1 P2 88.601(14)
C1 S1 Pd1 104.86(6)
C2 S2 Pd1 104.43(6)
C17 P1 C11 109.50(7)
C17 P1 C5 101.37(7)
C11 P1 C5 100.80(7)
C17 P1 Pd1 109.64(5)
C11 P1 Pd1 116.52(5)
C5 P1 Pd1 117.70(5)
C29 P2 C23 106.72(7)
C29 P2 C35 101.11(7)
C23 P2 C35 102.73(7)
C29 P2 Pd1 114.16(5)
C23 P2 Pd1 108.87(5)
C35 P2 Pd1 121.82(5)
C2 C1 C3 126.14(15)
C2 C1 S1 121.33(12)
C3 C1 S1 112.46(12)
C1 C2 C4 124.58(14)
C1 C2 S2 121.13(12)
C4 C2 S2 114.28(12)
C1 C3 H3A 109.5
C1 C3 H3B 109.5
H3A C3 H3B 109.5
C1 C3 H3C 109.5
H3A C3 H3C 109.5
H3B C3 H3C 109.5
C2 C4 H4A 109.5
C2 C4 H4B 109.5
H4A C4 H4B 109.5
C2 C4 H4C 109.5
H4A C4 H4C 109.5
H4B C4 H4C 109.5
C6 C5 C10 119.15(14)
C6 C5 P1 122.84(12)
C10 C5 P1 117.99(12)
C5 C6 C7 120.18(16)
C5 C6 H6 119.9
C7 C6 H6 119.9
C8 C7 C6 120.22(16)
C8 C7 H7 119.9
C6 C7 H7 119.9
C9 C8 C7 119.83(15)
C9 C8 H8 120.1
C7 C8 H8 120.1
C8 C9 C10 120.24(15)
C8 C9 H9 119.9
C10 C9 H9 119.9
C9 C10 C5 120.37(14)
C9 C10 H10 119.8
C5 C10 H10 119.8
C12 C11 C16 118.90(14)
C12 C11 P1 119.45(12)
C16 C11 P1 121.50(11)
C13 C12 C11 120.83(15)
C13 C12 H12 119.6
C11 C12 H12 119.6
C12 C13 C14 119.59(15)
C12 C13 H13 120.2
C14 C13 H13 120.2
C15 C14 C13 120.47(15)
C15 C14 H14 119.8
C13 C14 H14 119.8
C14 C15 C16 119.85(15)
C14 C15 H15 120.1
C16 C15 H15 120.1
C15 C16 C11 120.32(14)
C15 C16 H16 119.8
C11 C16 H16 119.8
C22 C17 C18 119.36(13)
C22 C17 P1 123.44(12)
C18 C17 P1 117.03(11)
C19 C18 C17 119.83(14)
C19 C18 H18 120.1
C17 C18 H18 120.1
C20 C19 C18 120.07(15)
C20 C19 H19 120.0
C18 C19 H19 120.0
C21 C20 C19 120.18(14)
C21 C20 H20 119.9
C19 C20 H20 119.9
C20 C21 C22 120.06(15)
C20 C21 H21 120.0
C22 C21 H21 120.0
C17 C22 C21 120.42(15)
C17 C22 H22 119.8
C21 C22 H22 119.8
C24 C23 C28 118.48(14)
C24 C23 P2 119.53(12)
C28 C23 P2 121.96(11)
C25 C24 C23 120.56(15)
C25 C24 H24 119.7
C23 C24 H24 119.7
C26 C25 C24 120.13(15)
C26 C25 H25 119.9
C24 C25 H25 119.9
C25 C26 C27 119.68(16)
C25 C26 H26 120.2
C27 C26 H26 120.2
C28 C27 C26 120.43(15)
C28 C27 H27 119.8
C26 C27 H27 119.8
C27 C28 C23 120.71(15)
C27 C28 H28 119.6
C23 C28 H28 119.6
C30 C29 C34 119.23(15)
C30 C29 P2 122.20(13)
C34 C29 P2 118.26(12)
C31 C30 C29 119.90(17)
C31 C30 H30 120.1
C29 C30 H30 120.1
C32 C31 C30 120.55(17)
C32 C31 H31 119.7
C30 C31 H31 119.7
C33 C32 C31 119.77(16)
C33 C32 H32 120.1
C31 C32 H32 120.1
C32 C33 C34 120.20(17)
C32 C33 H33 119.9
C34 C33 H33 119.9
C33 C34 C29 120.29(15)
C33 C34 H34 119.9
C29 C34 H34 119.9
C36 C35 C40 118.75(14)
C36 C35 P2 120.38(13)
C40 C35 P2 120.84(12)
C35 C36 C37 120.69(16)
C35 C36 H36 119.7
C37 C36 H36 119.7
C38 C37 C36 120.07(16)
C38 C37 H37 120.0
C36 C37 H37 120.0
C37 C38 C39 119.67(16)
C37 C38 H38 120.2
C39 C38 H38 120.2
C38 C39 C40 120.43(17)
C38 C39 H39 119.8
C40 C39 H39 119.8
C39 C40 C35 120.39(15)
C39 C40 H40 119.8
C35 C40 H40 119.8

loop_
_geom_bond_atom_site_label_1
_geom_bond_atom_site_label_2
_geom_bond_distance
Pd1 S1 2.2791(4)
Pd1 P1 2.3007(4)
Pd1 S2 2.3052(4)
Pd1 P2 2.3277(4)
S1 C1 1.7644(17)
S2 C2 1.7634(16)
P1 C17 1.8175(15)
P1 C11 1.8200(16)
P1 C5 1.8320(15)
P2 C29 1.8275(16)
P2 C23 1.8295(16)
P2 C35 1.8391(16)
C1 C2 1.335(2)
C1 C3 1.509(2)
C2 C4 1.517(2)
C3 H3A 0.9800
C3 H3B 0.9800
C3 H3C 0.9800
C4 H4A 0.9800
C4 H4B 0.9800
C4 H4C 0.9800
C5 C6 1.394(2)
C5 C10 1.401(2)
C6 C7 1.395(2)
C6 H6 0.9500
C7 C8 1.390(2)
C7 H7 0.9500
C8 C9 1.387(2)
C8 H8 0.9500
C9 C10 1.388(2)
C9 H9 0.9500
C10 H10 0.9500
C11 C12 1.397(2)
C11 C16 1.403(2)
C12 C13 1.390(2)
C12 H12 0.9500
C13 C14 1.393(3)
C13 H13 0.9500
C14 C15 1.388(2)
C14 H14 0.9500
C15 C16 1.395(2)
C15 H15 0.9500
C16 H16 0.9500
C17 C22 1.388(2)
C17 C18 1.404(2)
C18 C19 1.392(2)
C18 H18 0.9500
C19 C20 1.392(2)
C19 H19 0.9500
C20 C21 1.378(2)
C20 H20 0.9500
C21 C22 1.395(2)
C21 H21 0.9500
C22 H22 0.9500
C23 C24 1.398(2)
C23 C28 1.403(2)
C24 C25 1.397(2)
C24 H24 0.9500
C25 C26 1.386(2)
C25 H25 0.9500
C26 C27 1.392(2)
C26 H26 0.9500
C27 C28 1.382(2)
C27 H27 0.9500
C28 H28 0.9500
C29 C30 1.396(2)
C29 C34 1.398(2)
C30 C31 1.392(3)
C30 H30 0.9500
C31 C32 1.389(3)
C31 H31 0.9500
C32 C33 1.382(3)
C32 H32 0.9500
C33 C34 1.394(2)
C33 H33 0.9500
C34 H34 0.9500
C35 C36 1.398(2)
C35 C40 1.400(2)
C36 C37 1.400(2)
C36 H36 0.9500
C37 C38 1.388(3)
C37 H37 0.9500
C38 C39 1.392(3)
C38 H38 0.9500
C39 C40 1.396(2)
C39 H39 0.9500
C40 H40 0.9500
